data_7050211
loop_
_publ_author_name
'Baker, Robert J.'
'Jones, Cameron'
'Kloth, Marc'
'Mills, David P.'

_publ_section_title
;
 The reactivity of gallium(i) and indium(i) halides towards
 bipyridines, terpyridines, imino-substituted pyridines and
 bis(imino)acenaphthenes
;
_journal_issue 2
_journal_name_full 'New Journal of Chemistry'
_journal_page_first 207
_journal_paper_doi 10.1039/b310592j
_journal_volume 28
_journal_year 2004
_chemical_formula_sum 'C22 H30 Cl3 In N2 O'
_chemical_formula_weight 559.65
_chemical_name_systematic
;
?
;
_space_group_IT_number 61
_symmetry_cell_setting orthorhombic
_symmetry_space_group_name_Hall '-P 2ac 2ab'
_symmetry_space_group_name_H-M 'P b c a'
_atom_sites_solution_hydrogens geom
_atom_sites_solution_primary direct
_atom_sites_solution_secondary difmap
_audit_creation_method SHELXL-97
_cell_angle_alpha 90.00
_cell_angle_beta 90.00
_cell_angle_gamma 90.00
_cell_formula_units_Z 8
_cell_length_a 17.008(3)
_cell_length_b 16.621(3)
_cell_length_c 17.465(4)
_cell_measurement_temperature 150(2)
_cell_volume 4937.2(17)
_computing_structure_refinement 'SHELXL-97 (Sheldrick, 1997)'
_computing_structure_solution 'SHELXS-97 (Sheldrick, 1990)'
_diffrn_ambient_temperature 150(2)
_diffrn_measured_fraction_theta_full 0.993
_diffrn_measured_fraction_theta_max 0.993
_diffrn_measurement_device_type 'Nonius Kappa CCD'
_diffrn_radiation_monochromator graphite
_diffrn_radiation_source 'fine-focus sealed tube'
_diffrn_radiation_type MoK\a
_diffrn_radiation_wavelength 0.71073
_diffrn_reflns_av_R_equivalents 0.1004
_diffrn_reflns_av_sigmaI/netI 0.0699
_diffrn_reflns_limit_h_max 20
_diffrn_reflns_limit_h_min -19
_diffrn_reflns_limit_k_max 20
_diffrn_reflns_limit_k_min -19
_diffrn_reflns_limit_l_max 21
_diffrn_reflns_limit_l_min -21
_diffrn_reflns_number 23141
_diffrn_reflns_theta_full 25.36
_diffrn_reflns_theta_max 25.36
_diffrn_reflns_theta_min 2.93
_exptl_absorpt_coefficient_mu 1.297
_exptl_absorpt_correction_T_max 0.928
_exptl_absorpt_correction_T_min 0.783
_exptl_absorpt_correction_type multi-scan
_exptl_absorpt_process_details 'Sortav (Blessing)'
_exptl_crystal_colour yellow
_exptl_crystal_density_diffrn 1.506
_exptl_crystal_density_method 'not measured'
_exptl_crystal_description rod
_exptl_crystal_F_000 2272
_exptl_crystal_size_max 0.20
_exptl_crystal_size_mid 0.10
_exptl_crystal_size_min 0.08
_refine_diff_density_max 0.574
_refine_diff_density_min -0.785
_refine_diff_density_rms 0.114
_refine_ls_extinction_method none
_refine_ls_goodness_of_fit_ref 1.022
_refine_ls_hydrogen_treatment mixed
_refine_ls_matrix_type full
_refine_ls_number_parameters 266
_refine_ls_number_reflns 4490
_refine_ls_number_restraints 0
_refine_ls_restrained_S_all 1.022
_refine_ls_R_factor_all 0.0795
_refine_ls_R_factor_gt 0.0463
_refine_ls_shift/su_max 0.001
_refine_ls_shift/su_mean 0.000
_refine_ls_structure_factor_coef Fsqd
_refine_ls_weighting_details 'calc w=1/[\s^2^(Fo^2^)+(0.0276P)^2^+10.5774P] where P=(Fo^2^+2Fc^2^)/3'
_refine_ls_weighting_scheme calc
_refine_ls_wR_factor_gt 0.0884
_refine_ls_wR_factor_ref 0.0995
_reflns_number_gt 3158
_reflns_number_total 4490
_reflns_threshold_expression >2sigma(I)
_cod_data_source_file b310592j.txt
_cod_data_source_block compound_7
_cod_original_sg_symbol_H-M Pbca
_cod_database_code 7050211

loop_
_symmetry_equiv_pos_as_xyz
'x, y, z'
'-x+1/2, -y, z+1/2'
'x+1/2, -y+1/2, -z'
'-x, y+1/2, -z+1/2'
'-x, -y, -z'
'x-1/2, y, -z-1/2'
'-x-1/2, y-1/2, z'
'x, -y-1/2, z-1/2'

loop_
_atom_site_label
_atom_site_type_symbol
_atom_site_fract_x
_atom_site_fract_y
_atom_site_fract_z
_atom_site_U_iso_or_equiv
_atom_site_adp_type
_atom_site_occupancy
_atom_site_symmetry_multiplicity
_atom_site_calc_flag
_atom_site_refinement_flags
_atom_site_disorder_assembly
_atom_site_disorder_group
In1 In 0.087112(19) 0.134843(19) 0.301961(19) 0.01814(12) Uani 1 1 d . . .
Cl1 Cl 0.18988(7) 0.13312(8) 0.20465(7) 0.0273(3) Uani 1 1 d . . .
Cl2 Cl 0.16583(7) 0.14080(8) 0.41658(7) 0.0249(3) Uani 1 1 d . . .
Cl3 Cl 0.05748(7) -0.00873(7) 0.29696(9) 0.0312(3) Uani 1 1 d . . .
O1 O -0.02206(19) 0.1407(2) 0.38847(19) 0.0251(8) Uani 1 1 d . . .
N1 N -0.0170(2) 0.1642(2) 0.2221(2) 0.0196(9) Uani 1 1 d . . .
N2 N 0.0746(2) 0.2753(2) 0.2944(2) 0.0163(9) Uani 1 1 d . . .
C1 C -0.0665(3) 0.1108(3) 0.1911(3) 0.0271(12) Uani 1 1 d . . .
H1 H -0.0554 0.0562 0.1959 0.032 Uiso 1 1 calc R . .
C2 C -0.1337(3) 0.1338(3) 0.1523(3) 0.0277(12) Uani 1 1 d . . .
H2 H -0.1669 0.0952 0.1313 0.033 Uiso 1 1 calc R . .
C3 C -0.1512(3) 0.2139(3) 0.1449(3) 0.0267(12) Uani 1 1 d . . .
H3 H -0.1969 0.2303 0.1202 0.032 Uiso 1 1 calc R . .
C4 C -0.0993(3) 0.2698(3) 0.1748(3) 0.0217(11) Uani 1 1 d . . .
H4 H -0.1087 0.3245 0.1691 0.026 Uiso 1 1 calc R . .
C5 C -0.0331(2) 0.2431(3) 0.2135(3) 0.0147(10) Uani 1 1 d . . .
C6 C 0.0206(3) 0.2999(3) 0.2497(3) 0.0182(11) Uani 1 1 d . . .
H6 H 0.0154 0.3547 0.2400 0.022 Uiso 1 1 calc R . .
C7 C 0.1290(3) 0.3341(3) 0.3253(3) 0.0187(11) Uani 1 1 d . . .
C8 C 0.1226(3) 0.3528(3) 0.4038(3) 0.0206(11) Uani 1 1 d . . .
C9 C 0.1769(3) 0.4074(3) 0.4336(3) 0.0300(13) Uani 1 1 d . . .
H9 H 0.1750 0.4203 0.4854 0.036 Uiso 1 1 calc R . .
C10 C 0.2328(3) 0.4423(3) 0.3883(3) 0.0322(14) Uani 1 1 d . . .
H10 H 0.2685 0.4782 0.4098 0.039 Uiso 1 1 calc R . .
C11 C 0.2370(3) 0.4249(3) 0.3110(3) 0.0302(13) Uani 1 1 d . . .
H11 H 0.2753 0.4496 0.2811 0.036 Uiso 1 1 calc R . .
C12 C 0.1845(3) 0.3707(3) 0.2768(3) 0.0222(11) Uani 1 1 d . . .
C13 C 0.0546(3) 0.3208(3) 0.4510(3) 0.0309(13) Uani 1 1 d . . .
H13 H 0.0378 0.2698 0.4281 0.037 Uiso 1 1 calc R . .
C14 C -0.0140(3) 0.3794(4) 0.4456(4) 0.0477(17) Uani 1 1 d . . .
H14A H 0.0014 0.4304 0.4667 0.072 Uiso 1 1 calc R . .
H14B H -0.0579 0.3586 0.4739 0.072 Uiso 1 1 calc R . .
H14C H -0.0286 0.3863 0.3930 0.072 Uiso 1 1 calc R . .
C15 C 0.0757(4) 0.3045(4) 0.5342(3) 0.0534(19) Uani 1 1 d . . .
H15A H 0.1214 0.2706 0.5364 0.080 Uiso 1 1 calc R . .
H15B H 0.0325 0.2782 0.5592 0.080 Uiso 1 1 calc R . .
H15C H 0.0867 0.3545 0.5596 0.080 Uiso 1 1 calc R . .
C16 C 0.1889(3) 0.3561(3) 0.1911(3) 0.0267(12) Uani 1 1 d . . .
H16 H 0.1546 0.3106 0.1790 0.032 Uiso 1 1 calc R . .
C17 C 0.1590(3) 0.4299(3) 0.1465(3) 0.0382(15) Uani 1 1 d . . .
H17A H 0.1917 0.4755 0.1577 0.057 Uiso 1 1 calc R . .
H17B H 0.1058 0.4415 0.1613 0.057 Uiso 1 1 calc R . .
H17C H 0.1607 0.4188 0.0925 0.057 Uiso 1 1 calc R . .
C18 C 0.2729(3) 0.3344(4) 0.1652(4) 0.0397(15) Uani 1 1 d . . .
H18A H 0.3077 0.3784 0.1760 0.060 Uiso 1 1 calc R . .
H18B H 0.2730 0.3238 0.1111 0.060 Uiso 1 1 calc R . .
H18C H 0.2904 0.2874 0.1922 0.060 Uiso 1 1 calc R . .
C19 C -0.0189(3) 0.0941(4) 0.4594(3) 0.0414(16) Uani 1 1 d . . .
H19A H 0.0172 0.1187 0.4955 0.050 Uiso 1 1 calc R . .
H19B H -0.0016 0.0396 0.4492 0.050 Uiso 1 1 calc R . .
C20 C -0.1000(3) 0.0941(4) 0.4907(3) 0.0406(15) Uani 1 1 d . . .
H20A H -0.0991 0.0963 0.5462 0.049 Uiso 1 1 calc R . .
H20B H -0.1282 0.0462 0.4749 0.049 Uiso 1 1 calc R . .
C21 C -0.1374(3) 0.1681(4) 0.4581(3) 0.0391(15) Uani 1 1 d . . .
H21A H -0.1264 0.2149 0.4896 0.047 Uiso 1 1 calc R . .
H21B H -0.1939 0.1616 0.4537 0.047 Uiso 1 1 calc R . .
C22 C -0.0998(3) 0.1757(4) 0.3806(3) 0.0309(13) Uani 1 1 d . . .
H22A H -0.1302 0.1470 0.3424 0.037 Uiso 1 1 calc R . .
H22B H -0.0962 0.2318 0.3656 0.037 Uiso 1 1 calc R . .

loop_
_atom_site_aniso_label
_atom_site_aniso_U_11
_atom_site_aniso_U_22
_atom_site_aniso_U_33
_atom_site_aniso_U_23
_atom_site_aniso_U_13
_atom_site_aniso_U_12
In1 0.0177(2) 0.01365(18) 0.02313(19) 0.00168(16) -0.00071(15) 0.00081(14)
Cl1 0.0220(6) 0.0299(7) 0.0300(7) 0.0069(6) 0.0051(6) 0.0016(6)
Cl2 0.0203(6) 0.0280(7) 0.0263(7) 0.0048(6) -0.0030(5) 0.0006(6)
Cl3 0.0277(7) 0.0147(6) 0.0511(9) 0.0013(6) -0.0051(7) -0.0005(5)
O1 0.0197(18) 0.028(2) 0.0278(19) 0.0105(17) 0.0026(16) 0.0051(16)
N1 0.022(2) 0.017(2) 0.021(2) 0.0016(17) 0.0023(19) -0.0003(18)
N2 0.018(2) 0.0114(19) 0.020(2) -0.0009(17) 0.0009(19) -0.0010(16)
C1 0.038(3) 0.015(3) 0.029(3) -0.001(2) -0.002(3) -0.005(2)
C2 0.027(3) 0.030(3) 0.025(3) -0.004(3) -0.003(2) -0.007(3)
C3 0.024(3) 0.032(3) 0.025(3) 0.004(2) -0.005(2) -0.002(2)
C4 0.021(3) 0.022(3) 0.022(3) 0.006(2) 0.003(2) 0.002(2)
C5 0.012(2) 0.017(3) 0.015(3) 0.002(2) 0.004(2) -0.0010(19)
C6 0.017(3) 0.015(2) 0.022(3) 0.001(2) 0.002(2) 0.001(2)
C7 0.019(3) 0.013(2) 0.024(3) 0.003(2) -0.005(2) 0.004(2)
C8 0.022(3) 0.013(3) 0.027(3) -0.001(2) -0.007(2) -0.002(2)
C9 0.038(3) 0.022(3) 0.031(3) -0.003(3) -0.016(3) 0.000(3)
C10 0.029(3) 0.019(3) 0.049(4) -0.001(3) -0.018(3) -0.004(2)
C11 0.022(3) 0.018(3) 0.050(4) 0.010(3) -0.002(3) -0.001(2)
C12 0.016(3) 0.016(3) 0.035(3) 0.006(2) -0.002(2) 0.001(2)
C13 0.037(3) 0.032(3) 0.023(3) -0.008(3) 0.001(3) -0.007(3)
C14 0.037(4) 0.046(4) 0.060(4) -0.014(3) 0.014(3) -0.001(3)
C15 0.065(5) 0.073(5) 0.022(3) -0.004(3) 0.005(3) -0.018(4)
C16 0.027(3) 0.016(3) 0.037(3) 0.006(2) 0.007(3) 0.000(2)
C17 0.037(3) 0.041(4) 0.037(4) 0.017(3) 0.003(3) 0.004(3)
C18 0.032(3) 0.042(4) 0.045(4) 0.005(3) 0.009(3) 0.005(3)
C19 0.036(3) 0.051(4) 0.037(3) 0.027(3) 0.012(3) 0.005(3)
C20 0.045(4) 0.045(4) 0.031(3) 0.001(3) 0.010(3) 0.003(3)
C21 0.031(3) 0.051(4) 0.035(3) 0.005(3) 0.010(3) 0.014(3)
C22 0.020(3) 0.044(3) 0.028(3) 0.007(3) 0.001(2) 0.008(3)

loop_
_atom_type_symbol
_atom_type_description
_atom_type_scat_dispersion_real
_atom_type_scat_dispersion_imag
_atom_type_scat_source
C C 0.0033 0.0016 'International Tables Vol C Tables 4.2.6.8 and 6.1.1.4'
H H 0.0000 0.0000 'International Tables Vol C Tables 4.2.6.8 and 6.1.1.4'
N N 0.0061 0.0033 'International Tables Vol C Tables 4.2.6.8 and 6.1.1.4'
In In -0.7276 1.3100 'International Tables Vol C Tables 4.2.6.8 and 6.1.1.4'
Cl Cl 0.1484 0.1585 'International Tables Vol C Tables 4.2.6.8 and 6.1.1.4'
O O 0.0106 0.0060 'International Tables Vol C Tables 4.2.6.8 and 6.1.1.4'

loop_
_geom_angle_atom_site_label_1
_geom_angle_atom_site_label_2
_geom_angle_atom_site_label_3
_geom_angle
_geom_angle_site_symmetry_1
_geom_angle_site_symmetry_3
_geom_angle_publ_flag
N1 In1 N2 71.72(13) . . ?
N1 In1 O1 77.16(12) . . ?
N2 In1 O1 85.69(12) . . ?
N1 In1 Cl2 156.94(10) . . ?
N2 In1 Cl2 93.21(10) . . ?
O1 In1 Cl2 84.55(9) . . ?
N1 In1 Cl1 97.54(10) . . ?
N2 In1 Cl1 92.14(10) . . ?
O1 In1 Cl1 174.67(8) . . ?
Cl2 In1 Cl1 100.44(5) . . ?
N1 In1 Cl3 91.53(10) . . ?
N2 In1 Cl3 162.10(9) . . ?
O1 In1 Cl3 84.39(9) . . ?
Cl2 In1 Cl3 100.63(5) . . ?
Cl1 In1 Cl3 96.41(5) . . ?
C22 O1 C19 109.0(4) . . ?
C22 O1 In1 131.5(3) . . ?
C19 O1 In1 119.0(3) . . ?
C1 N1 C5 118.2(4) . . ?
C1 N1 In1 126.0(3) . . ?
C5 N1 In1 115.4(3) . . ?
C6 N2 C7 118.1(4) . . ?
C6 N2 In1 114.8(3) . . ?
C7 N2 In1 126.4(3) . . ?
N1 C1 C2 122.3(5) . . ?
C3 C2 C1 119.7(5) . . ?
C2 C3 C4 118.6(5) . . ?
C5 C4 C3 119.2(5) . . ?
N1 C5 C4 122.1(4) . . ?
N1 C5 C6 117.0(4) . . ?
C4 C5 C6 120.9(4) . . ?
N2 C6 C5 120.6(4) . . ?
C12 C7 C8 122.8(5) . . ?
C12 C7 N2 119.8(4) . . ?
C8 C7 N2 117.5(4) . . ?
C9 C8 C7 117.1(5) . . ?
C9 C8 C13 122.0(5) . . ?
C7 C8 C13 120.6(4) . . ?
C10 C9 C8 121.4(5) . . ?
C9 C10 C11 120.8(5) . . ?
C10 C11 C12 121.2(5) . . ?
C11 C12 C7 116.7(5) . . ?
C11 C12 C16 119.4(5) . . ?
C7 C12 C16 123.9(4) . . ?
C8 C13 C15 113.7(5) . . ?
C8 C13 C14 109.0(4) . . ?
C15 C13 C14 110.7(5) . . ?
C12 C16 C17 110.9(4) . . ?
C12 C16 C18 111.9(5) . . ?
C17 C16 C18 110.1(4) . . ?
O1 C19 C20 106.2(4) . . ?
C19 C20 C21 104.8(5) . . ?
C20 C21 C22 103.3(4) . . ?
O1 C22 C21 105.6(4) . . ?

loop_
_geom_bond_atom_site_label_1
_geom_bond_atom_site_label_2
_geom_bond_distance
_geom_bond_site_symmetry_2
_geom_bond_publ_flag
In1 N1 2.306(4) . ?
In1 N2 2.348(4) . ?
In1 O1 2.396(3) . ?
In1 Cl2 2.4103(13) . ?
In1 Cl1 2.4381(13) . ?
In1 Cl3 2.4405(13) . ?
O1 C22 1.452(6) . ?
O1 C19 1.462(6) . ?
N1 C1 1.339(6) . ?
N1 C5 1.348(6) . ?
N2 C6 1.273(6) . ?
N2 C7 1.449(6) . ?
C1 C2 1.383(7) . ?
C2 C3 1.369(7) . ?
C3 C4 1.384(7) . ?
C4 C5 1.386(6) . ?
C5 C6 1.458(6) . ?
C7 C12 1.406(7) . ?
C7 C8 1.411(7) . ?
C8 C9 1.395(7) . ?
C8 C13 1.516(7) . ?
C9 C10 1.366(8) . ?
C10 C11 1.383(8) . ?
C11 C12 1.401(7) . ?
C12 C16 1.518(7) . ?
C13 C15 1.522(8) . ?
C13 C14 1.523(8) . ?
C16 C17 1.541(7) . ?
C16 C18 1.542(7) . ?
C19 C20 1.483(8) . ?
C20 C21 1.498(8) . ?
C21 C22 1.502(7) . ?
